data_7055981
loop_
_publ_author_name
'Govor, Evgen V.'
'Sanakis, Yiannis'
'Raptis, Raphael G.'

_publ_section_title
;
 Synthesis of pyrazole (hemi)aminals via the cleavage of saturated
 aliphatic ether C--O bonds in the presence of ferric halides
;
_journal_issue 6
_journal_name_full 'New J. Chem.'
_journal_page_first 2220
_journal_paper_doi 10.1039/C6NJ03822K
_journal_volume 41
_journal_year 2017
_chemical_formula_sum 'C12 H16 Br2 Cl2 Fe N4'
_chemical_formula_weight 502.86
_chemical_name_systematic
; 
 ? 
;
_space_group_IT_number 14
_symmetry_cell_setting monoclinic
_symmetry_space_group_name_Hall '-P 2yn'
_symmetry_space_group_name_H-M 'P 1 21/n 1'
_atom_sites_solution_hydrogens geom
_atom_sites_solution_primary direct
_atom_sites_solution_secondary difmap
_audit_creation_method SHELXL-97
_audit_update_record
;
2013-06-02 deposited with the CCDC.
2017-01-30 downloaded from the CCDC.
;
_cell_angle_alpha 90.00
_cell_angle_beta 92.4070(10)
_cell_angle_gamma 90.00
_cell_formula_units_Z 4
_cell_length_a 12.1777(13)
_cell_length_b 8.7316(9)
_cell_length_c 17.3452(18)
_cell_measurement_temperature 296(2)
_cell_volume 1842.7(3)
_computing_structure_refinement 'SHELXL-97 (Sheldrick, 2008)'
_computing_structure_solution 'SHELXS-97 (Sheldrick, 2008)'
_diffrn_ambient_temperature 296(2)
_diffrn_measured_fraction_theta_full 0.998
_diffrn_measured_fraction_theta_max 0.998
_diffrn_radiation_monochromator graphite
_diffrn_radiation_source 'fine-focus sealed tube'
_diffrn_radiation_type MoK\a
_diffrn_radiation_wavelength 0.71073
_diffrn_reflns_av_R_equivalents 0.0431
_diffrn_reflns_av_sigmaI/netI 0.0353
_diffrn_reflns_limit_h_max 15
_diffrn_reflns_limit_h_min -15
_diffrn_reflns_limit_k_max 11
_diffrn_reflns_limit_k_min -11
_diffrn_reflns_limit_l_max 22
_diffrn_reflns_limit_l_min -22
_diffrn_reflns_number 19914
_diffrn_reflns_theta_full 27.09
_diffrn_reflns_theta_max 27.09
_diffrn_reflns_theta_min 2.00
_exptl_absorpt_coefficient_mu 5.443
_exptl_absorpt_correction_T_max 0.3110
_exptl_absorpt_correction_T_min 0.1932
_exptl_absorpt_correction_type multi-scan
_exptl_absorpt_process_details SADABS
_exptl_crystal_colour light-blue
_exptl_crystal_density_diffrn 1.813
_exptl_crystal_density_method 'not measured'
_exptl_crystal_description prism
_exptl_crystal_F_000 984
_exptl_crystal_size_max 0.45
_exptl_crystal_size_mid 0.36
_exptl_crystal_size_min 0.28
_refine_diff_density_max 0.531
_refine_diff_density_min -1.016
_refine_diff_density_rms 0.125
_refine_ls_extinction_method none
_refine_ls_goodness_of_fit_ref 1.046
_refine_ls_hydrogen_treatment constr
_refine_ls_matrix_type full
_refine_ls_number_parameters 195
_refine_ls_number_reflns 4050
_refine_ls_number_restraints 0
_refine_ls_restrained_S_all 1.046
_refine_ls_R_factor_all 0.0565
_refine_ls_R_factor_gt 0.0412
_refine_ls_shift/su_max 0.007
_refine_ls_shift/su_mean 0.000
_refine_ls_structure_factor_coef Fsqd
_refine_ls_weighting_details 'calc w=1/[\s^2^(Fo^2^)+(0.0457P)^2^+2.1565P] where P=(Fo^2^+2Fc^2^)/3'
_refine_ls_weighting_scheme calc
_refine_ls_wR_factor_gt 0.0952
_refine_ls_wR_factor_ref 0.1018
_reflns_number_gt 3201
_reflns_number_total 4050
_reflns_threshold_expression >2sigma(I)
_cod_data_source_file c6nj03822k2.cif
_cod_data_source_block evg084_0m
_cod_depositor_comments 'Adding full bibliography for 7055976--7055983.cif.'
_cod_original_sg_symbol_H-M P2(1)/n
_cod_database_code 7055981

loop_
_symmetry_equiv_pos_as_xyz
'x, y, z'
'-x+1/2, y+1/2, -z+1/2'
'-x, -y, -z'
'x-1/2, -y-1/2, z-1/2'

loop_
_atom_site_label
_atom_site_type_symbol
_atom_site_fract_x
_atom_site_fract_y
_atom_site_fract_z
_atom_site_U_iso_or_equiv
_atom_site_adp_type
_atom_site_occupancy
_atom_site_symmetry_multiplicity
_atom_site_calc_flag
_atom_site_refinement_flags
Fe1 Fe 0.17276(4) 0.21480(6) 0.44846(3) 0.03743(15) Uani 1 1 d .
Br1 Br -0.17048(4) 0.42458(6) 0.21701(3) 0.06252(16) Uani 1 1 d .
Br2 Br 0.61254(3) 0.47407(6) 0.37903(3) 0.05735(15) Uani 1 1 d .
Cl1 Cl 0.20580(13) 0.00902(14) 0.37417(11) 0.0887(5) Uani 1 1 d .
Cl2 Cl 0.13636(10) 0.20965(17) 0.57340(7) 0.0682(4) Uani 1 1 d .
N1 N 0.0662(2) 0.3539(3) 0.38239(15) 0.0313(6) Uani 1 1 d .
N2 N 0.0966(2) 0.4943(3) 0.35429(15) 0.0290(6) Uani 1 1 d .
N3 N 0.3015(2) 0.3666(3) 0.43028(16) 0.0318(6) Uani 1 1 d .
N4 N 0.2869(2) 0.5025(3) 0.39205(16) 0.0293(6) Uani 1 1 d .
C1 C -0.0805(4) 0.1640(5) 0.3542(3) 0.0529(10) Uani 1 1 d .
H1A H -0.0574 0.0920 0.3164 0.079 Uiso 1 1 calc R
H1B H -0.1587 0.1770 0.3492 0.079 Uiso 1 1 calc R
H1C H -0.0608 0.1264 0.4049 0.079 Uiso 1 1 calc R
C2 C -0.0254(3) 0.3145(4) 0.34205(19) 0.0347(8) Uani 1 1 d .
C3 C -0.0535(3) 0.4302(4) 0.29000(19) 0.0349(8) Uani 1 1 d .
C4 C 0.0243(3) 0.5447(4) 0.29875(19) 0.0341(7) Uani 1 1 d .
C5 C 0.0337(4) 0.6947(5) 0.2596(2) 0.0546(11) Uani 1 1 d .
H5A H 0.0338 0.7752 0.2973 0.082 Uiso 1 1 calc R
H5B H -0.0275 0.7080 0.2235 0.082 Uiso 1 1 calc R
H5C H 0.1009 0.6979 0.2326 0.082 Uiso 1 1 calc R
C6 C 0.4569(4) 0.1967(5) 0.4679(3) 0.0543(11) Uani 1 1 d .
H6A H 0.4155 0.1704 0.5120 0.082 Uiso 1 1 calc R
H6B H 0.5321 0.2151 0.4841 0.082 Uiso 1 1 calc R
H6C H 0.4534 0.1140 0.4315 0.082 Uiso 1 1 calc R
C7 C 0.4097(3) 0.3377(4) 0.43106(19) 0.0351(8) Uani 1 1 d .
C8 C 0.4624(3) 0.4562(4) 0.39487(19) 0.0341(7) Uani 1 1 d .
C9 C 0.3840(3) 0.5607(4) 0.36990(19) 0.0322(7) Uani 1 1 d .
C10 C 0.3950(4) 0.7067(5) 0.3270(3) 0.0525(10) Uani 1 1 d .
H10A H 0.3593 0.6973 0.2769 0.079 Uiso 1 1 calc R
H10B H 0.4714 0.7293 0.3216 0.079 Uiso 1 1 calc R
H10C H 0.3614 0.7880 0.3549 0.079 Uiso 1 1 calc R
C11 C 0.1824(3) 0.5825(4) 0.39409(19) 0.0294(7) Uani 1 1 d .
H11 H 0.1900 0.6787 0.3657 0.035 Uiso 1 1 calc R
C12 C 0.1525(3) 0.6236(5) 0.4760(2) 0.0417(8) Uani 1 1 d .
H12A H 0.0844 0.6792 0.4745 0.063 Uiso 1 1 calc R
H12B H 0.2095 0.6859 0.4996 0.063 Uiso 1 1 calc R
H12C H 0.1447 0.5316 0.5056 0.063 Uiso 1 1 calc R

loop_
_atom_site_aniso_label
_atom_site_aniso_U_11
_atom_site_aniso_U_22
_atom_site_aniso_U_33
_atom_site_aniso_U_23
_atom_site_aniso_U_13
_atom_site_aniso_U_12
Fe1 0.0362(3) 0.0299(3) 0.0458(3) 0.0123(2) -0.0033(2) -0.0009(2)
Br1 0.0376(2) 0.0893(4) 0.0585(3) -0.0099(2) -0.02391(19) 0.0137(2)
Br2 0.0251(2) 0.0797(3) 0.0674(3) -0.0148(2) 0.00313(18) -0.00386(18)
Cl1 0.0830(10) 0.0389(6) 0.1432(14) -0.0259(7) -0.0082(9) 0.0076(6)
Cl2 0.0567(7) 0.0977(9) 0.0501(6) 0.0369(6) 0.0000(5) -0.0010(6)
N1 0.0336(15) 0.0275(14) 0.0324(14) 0.0041(11) -0.0052(12) -0.0030(11)
N2 0.0282(14) 0.0294(14) 0.0288(13) 0.0047(11) -0.0066(11) 0.0002(11)
N3 0.0294(15) 0.0287(14) 0.0371(15) 0.0058(12) -0.0016(12) 0.0012(11)
N4 0.0259(14) 0.0271(14) 0.0348(14) 0.0048(11) 0.0000(11) 0.0000(11)
C1 0.045(2) 0.050(2) 0.063(3) -0.005(2) -0.007(2) -0.0152(19)
C2 0.0277(17) 0.0418(19) 0.0342(17) -0.0066(15) -0.0018(14) -0.0029(14)
C3 0.0248(17) 0.047(2) 0.0319(17) -0.0068(15) -0.0071(13) 0.0100(14)
C4 0.0325(18) 0.0412(19) 0.0283(16) 0.0033(14) -0.0039(14) 0.0084(14)
C5 0.063(3) 0.051(2) 0.048(2) 0.020(2) -0.012(2) 0.009(2)
C6 0.043(2) 0.054(3) 0.065(3) 0.011(2) -0.011(2) 0.0127(19)
C7 0.0344(19) 0.0374(18) 0.0330(17) -0.0040(15) -0.0046(14) 0.0073(14)
C8 0.0258(17) 0.0426(19) 0.0337(17) -0.0095(15) 0.0002(13) -0.0021(14)
C9 0.0306(18) 0.0362(18) 0.0299(16) -0.0053(14) 0.0019(13) -0.0065(14)
C10 0.047(2) 0.049(2) 0.062(3) 0.015(2) 0.010(2) -0.0080(18)
C11 0.0277(17) 0.0235(15) 0.0366(17) 0.0030(13) -0.0039(13) 0.0008(12)
C12 0.037(2) 0.044(2) 0.043(2) -0.0105(17) -0.0047(16) 0.0067(16)

loop_
_atom_type_symbol
_atom_type_description
_atom_type_scat_dispersion_real
_atom_type_scat_dispersion_imag
_atom_type_scat_source
C C 0.0033 0.0016 'International Tables Vol C Tables 4.2.6.8 and 6.1.1.4'
H H 0.0000 0.0000 'International Tables Vol C Tables 4.2.6.8 and 6.1.1.4'
N N 0.0061 0.0033 'International Tables Vol C Tables 4.2.6.8 and 6.1.1.4'
Cl Cl 0.1484 0.1585 'International Tables Vol C Tables 4.2.6.8 and 6.1.1.4'
Fe Fe 0.3463 0.8444 'International Tables Vol C Tables 4.2.6.8 and 6.1.1.4'
Br Br -0.2901 2.4595 'International Tables Vol C Tables 4.2.6.8 and 6.1.1.4'

loop_
_geom_angle_atom_site_label_1
_geom_angle_atom_site_label_2
_geom_angle_atom_site_label_3
_geom_angle
N1 Fe1 N3 90.06(11)
N1 Fe1 Cl2 113.65(9)
N3 Fe1 Cl2 109.92(9)
N1 Fe1 Cl1 105.77(9)
N3 Fe1 Cl1 105.45(9)
Cl2 Fe1 Cl1 125.88(6)
C2 N1 N2 106.0(3)
C2 N1 Fe1 128.6(2)
N2 N1 Fe1 122.9(2)
C4 N2 N1 111.5(3)
C4 N2 C11 127.0(3)
N1 N2 C11 120.3(2)
C7 N3 N4 106.0(3)
C7 N3 Fe1 128.5(2)
N4 N3 Fe1 122.8(2)
C9 N4 N3 111.5(3)
C9 N4 C11 127.0(3)
N3 N4 C11 120.0(3)
N1 C2 C3 109.3(3)
N1 C2 C1 121.5(3)
C3 C2 C1 129.2(3)
C4 C3 C2 107.8(3)
C4 C3 Br1 126.5(3)
C2 C3 Br1 125.6(3)
N2 C4 C3 105.4(3)
N2 C4 C5 123.7(3)
C3 C4 C5 130.9(3)
N3 C7 C8 109.3(3)
N3 C7 C6 121.3(3)
C8 C7 C6 129.4(3)
C9 C8 C7 108.0(3)
C9 C8 Br2 124.7(3)
C7 C8 Br2 127.3(3)
N4 C9 C8 105.3(3)
N4 C9 C10 124.2(3)
C8 C9 C10 130.5(3)
N2 C11 N4 110.4(3)
N2 C11 C12 111.9(3)
N4 C11 C12 112.3(3)

loop_
_geom_bond_atom_site_label_1
_geom_bond_atom_site_label_2
_geom_bond_distance
Fe1 N1 2.085(3)
Fe1 N3 2.086(3)
Fe1 Cl2 2.2307(13)
Fe1 Cl1 2.2571(14)
Br1 C3 1.867(3)
Br2 C8 1.866(3)
N1 C2 1.336(4)
N1 N2 1.375(4)
N2 C4 1.351(4)
N2 C11 1.450(4)
N3 C7 1.341(4)
N3 N4 1.367(4)
N4 C9 1.356(4)
N4 C11 1.454(4)
C1 C2 1.495(5)
C2 C3 1.388(5)
C3 C4 1.381(5)
C4 C5 1.482(5)
C6 C7 1.491(5)
C7 C8 1.382(5)
C8 C9 1.378(5)
C9 C10 1.485(5)
C11 C12 1.525(5)
